data_4514366
loop_
_publ_author_name
'Chang, Zhiduo'
'Jing, Xu'
'He, Cheng'
'Liu, Xin'
'Duan, Chunying'

_publ_section_title
;
 Silver Clusters as Robust Nodes and \p--Activation Sites for the
 Construction of Heterogeneous Catalysts for the Cycloaddition of
 Propargylamines
;
_journal_issue 2
_journal_name_full 'ACS Catalysis'
_journal_page_first 1384
_journal_paper_doi 10.1021/acscatal.7b02844
_journal_volume 8
_journal_year 2018
_chemical_formula_sum 'C78 H94 Ag4 F9 N24 O22 S6'
_chemical_formula_weight 2514.61
_space_group_IT_number 198
_symmetry_cell_setting cubic
_symmetry_space_group_name_Hall 'P 2ac 2ab 3'
_symmetry_space_group_name_H-M 'P 21 3'
_atom_sites_solution_hydrogens geom
_atom_sites_solution_primary direct
_atom_sites_solution_secondary difmap
_audit_creation_method SHELXL-97
_audit_update_record
;
2017-12-30 # Formatted by publCIF

;
_cell_angle_alpha 90.00
_cell_angle_beta 90.00
_cell_angle_gamma 90.00
_cell_formula_units_Z 8
_cell_length_a 35.2177(18)
_cell_length_b 35.2177(18)
_cell_length_c 35.2177(18)
_cell_measurement_reflns_used 9938
_cell_measurement_temperature 165(2)
_cell_measurement_theta_max 27.56
_cell_measurement_theta_min 2.32
_cell_volume 43680(4)
_computing_structure_refinement 'SHELXL-97 (Sheldrick, 1997)'
_computing_structure_solution 'SHELXS-97 (Sheldrick, 1990)'
_diffrn_ambient_temperature 165(2)
_diffrn_measured_fraction_theta_full 0.983
_diffrn_measured_fraction_theta_max 0.983
_diffrn_measurement_device_type 'Bruker APEX-II CCD'
_diffrn_measurement_method '\f and \w scans'
_diffrn_radiation_monochromator graphite
_diffrn_radiation_source 'fine-focus sealed tube'
_diffrn_radiation_type MoK\a
_diffrn_radiation_wavelength 0.71073
_diffrn_reflns_av_R_equivalents 0.1549
_diffrn_reflns_av_sigmaI/netI 0.3118
_diffrn_reflns_limit_h_max 39
_diffrn_reflns_limit_h_min -40
_diffrn_reflns_limit_k_max 40
_diffrn_reflns_limit_k_min -31
_diffrn_reflns_limit_l_max 40
_diffrn_reflns_limit_l_min -39
_diffrn_reflns_number 197493
_diffrn_reflns_theta_full 23.99
_diffrn_reflns_theta_max 23.99
_diffrn_reflns_theta_min 2.00
_exptl_absorpt_coefficient_mu 0.455
_exptl_absorpt_correction_type none
_exptl_crystal_colour colorless
_exptl_crystal_density_diffrn 0.765
_exptl_crystal_density_method 'not measured'
_exptl_crystal_description block
_exptl_crystal_F_000 10168
_exptl_crystal_size_max 0.40
_exptl_crystal_size_mid 0.40
_exptl_crystal_size_min 0.40
_platon_squeeze_details
;
;
_refine_diff_density_max 0.716
_refine_diff_density_min -0.475
_refine_diff_density_rms 0.074
_refine_ls_abs_structure_details 'Flack H D (1983), Acta Cryst. A39, 876-881'
_refine_ls_abs_structure_Flack 0.12(3)
_refine_ls_extinction_method none
_refine_ls_goodness_of_fit_ref 1.041
_refine_ls_hydrogen_treatment constr
_refine_ls_matrix_type full
_refine_ls_number_parameters 867
_refine_ls_number_reflns 22370
_refine_ls_number_restraints 1479
_refine_ls_restrained_S_all 1.462
_refine_ls_R_factor_all 0.2813
_refine_ls_R_factor_gt 0.0994
_refine_ls_shift/su_max 0.008
_refine_ls_shift/su_mean 0.001
_refine_ls_structure_factor_coef Fsqd
_refine_ls_weighting_details 'calc w=1/[\s^2^(Fo^2^)+(0.0550P)^2^+0.1500P] where P=(Fo^2^+2Fc^2^)/3'
_refine_ls_weighting_scheme calc
_refine_ls_wR_factor_gt 0.1962
_refine_ls_wR_factor_ref 0.2277
_reflns_number_gt 6624
_reflns_number_total 22370
_reflns_threshold_expression >2sigma(I)
_cod_data_source_file cs7b02844_si_002.cif
_cod_data_source_block ag4
_cod_depositor_comments 'Adding full bibliography for 4514366--4514368.cif.'
_cod_original_sg_symbol_H-M P2(1)3
_cod_database_code 4514366
_publcif_datablock.id {300d3ad2-6d56-446d-b7d7-365d0997623c}

_publcif_info_exptl_table_max_cols 4
_publcif_info_exptl_table_use_headnotes n
_publcif_funding_html
;
;

loop_
_symmetry_equiv_pos_as_xyz
'x, y, z'
'-x+1/2, -y, z+1/2'
'-x, y+1/2, -z+1/2'
'x+1/2, -y+1/2, -z'
'z, x, y'
'z+1/2, -x+1/2, -y'
'-z+1/2, -x, y+1/2'
'-z, x+1/2, -y+1/2'
'y, z, x'
'-y, z+1/2, -x+1/2'
'y+1/2, -z+1/2, -x'
'-y+1/2, -z, x+1/2'

loop_
_atom_site_label
_atom_site_type_symbol
_atom_site_fract_x
_atom_site_fract_y
_atom_site_fract_z
_atom_site_U_iso_or_equiv
_atom_site_adp_type
_atom_site_occupancy
_atom_site_symmetry_multiplicity
_atom_site_calc_flag
_atom_site_refinement_flags
_atom_site_disorder_assembly
_atom_site_disorder_group
Ag1 Ag 1.32944(3) 0.82944(3) 0.67056(3) 0.1084(5) Uani 1 3 d S . .
Ag2 Ag 1.27559(2) 0.75483(2) 0.66560(2) 0.0998(3) Uani 1 1 d . . .
S2 S 1.31053(8) 0.79077(8) 0.61374(7) 0.1047(11) Uani 1 1 d . . .
S1 S 1.21632(7) 0.78050(8) 0.69629(7) 0.0924(10) Uani 1 1 d . . .
N11 N 1.16497(16) 0.82794(16) 0.67140(19) 0.096(2) Uani 1 1 d DU . .
H11A H 1.1498 0.8391 0.6550 0.115 Uiso 1 1 calc R . .
H11B H 1.1634 0.8335 0.6957 0.115 Uiso 1 1 calc R . .
N12 N 1.19422(15) 0.79334(16) 0.62590(11) 0.0645(15) Uani 1 1 d DU . .
H12B H 1.2121 0.7770 0.6196 0.077 Uiso 1 1 calc R . .
N13 N 1.17131(16) 0.80800(17) 0.59871(12) 0.0785(16) Uani 1 1 d DU . .
C11 C 1.19030(17) 0.80264(17) 0.65941(15) 0.0536(17) Uani 1 1 d DU . .
C12 C 1.1713(2) 0.7918(2) 0.5669(2) 0.0814(17) Uani 1 1 d DU . .
H12A H 1.1859 0.7693 0.5635 0.098 Uiso 1 1 calc R . .
C13 C 1.14887(18) 0.80728(17) 0.53444(12) 0.0851(15) Uani 1 1 d DU . .
C14 C 1.12563(18) 0.83809(17) 0.53707(16) 0.0848(15) Uani 1 1 d DU . .
H14A H 1.1238 0.8509 0.5608 0.102 Uiso 1 1 calc R . .
C15 C 1.10490(19) 0.85142(18) 0.50738(15) 0.0863(14) Uani 1 1 d DU . .
H15A H 1.0885 0.8726 0.5106 0.104 Uiso 1 1 calc R . .
C16 C 1.10786(15) 0.83406(17) 0.47268(13) 0.0826(14) Uani 1 1 d DU . .
C17 C 1.13251(19) 0.80420(18) 0.46836(16) 0.0945(15) Uani 1 1 d DU . .
H17A H 1.1382 0.7945 0.4438 0.113 Uiso 1 1 calc R . .
C18 C 1.1490(2) 0.78843(18) 0.50039(15) 0.0919(16) Uani 1 1 d DU . .
H18A H 1.1607 0.7642 0.4987 0.110 Uiso 1 1 calc R . .
C19 C 1.09277(16) 0.87117(14) 0.42207(15) 0.0852(11) Uani 1 1 d DU . .
O10 O 1.08352(14) 0.84234(13) 0.44390(12) 0.0877(14) Uani 1 1 d DU . .
N15 N 1.12229(15) 0.89309(16) 0.43069(15) 0.0852(11) Uani 1 1 d DU . .
N21 N 1.38269(17) 0.7864(2) 0.6016(2) 0.144(3) Uani 1 1 d DU . .
H21A H 1.4049 0.7761 0.5965 0.173 Uiso 1 1 calc R . .
H21B H 1.3808 0.8112 0.6043 0.173 Uiso 1 1 calc R . .
N22 N 1.35399(14) 0.72978(12) 0.60164(17) 0.080(3) Uani 1 1 d D . .
H22B H 1.3341 0.7156 0.6069 0.096 Uiso 1 1 calc R . .
N23 N 1.38665(14) 0.71358(14) 0.58956(18) 0.090(3) Uani 1 1 d D . .
C21 C 1.35241(18) 0.76483(15) 0.6052(2) 0.072(3) Uani 1 1 d DU . .
C22 C 1.3858(2) 0.6797(2) 0.5796(2) 0.074(2) Uani 1 1 d U . .
H22A H 1.3617 0.6677 0.5808 0.089 Uiso 1 1 calc R . .
C23 C 1.41592(14) 0.65693(12) 0.5669(2) 0.0726(16) Uani 1 1 d DU . .
C24 C 1.45089(14) 0.67389(15) 0.5677(2) 0.0803(16) Uani 1 1 d DU . .
H24A H 1.4536 0.6989 0.5775 0.096 Uiso 1 1 calc R . .
C25 C 1.48202(15) 0.65471(15) 0.55422(19) 0.0733(15) Uani 1 1 d DU . .
H25A H 1.5067 0.6650 0.5579 0.088 Uiso 1 1 calc R . .
C26 C 1.47767(12) 0.62097(14) 0.53564(19) 0.0725(15) Uani 1 1 d DU . .
C27 C 1.44434(14) 0.60164(15) 0.5402(2) 0.0783(16) Uani 1 1 d DU . .
H27A H 1.4426 0.5757 0.5329 0.094 Uiso 1 1 calc R . .
C28 C 1.41335(15) 0.61996(15) 0.5554(2) 0.0791(16) Uani 1 1 d DU . .
H28A H 1.3900 0.6068 0.5579 0.095 Uiso 1 1 calc R . .
C29 C 1.5243(2) 0.57407(16) 0.5325(2) 0.072(2) Uani 1 1 d DU . .
O20 O 1.50903(12) 0.60536(12) 0.51924(13) 0.0728(14) Uani 1 1 d DU . .
N25 N 1.55386(19) 0.56513(19) 0.51161(19) 0.078(2) Uani 1 1 d U . .
Ag3 Ag 1.42158(3) 0.50073(3) 0.47135(3) 0.1218(4) Uani 1 1 d . . .
Ag4 Ag 1.42266(3) 0.42266(3) 0.42266(3) 0.1402(6) Uani 1 3 d S . .
S3 S 1.44183(8) 0.47679(9) 0.53419(8) 0.1216(13) Uani 1 1 d . . .
S4 S 1.36912(9) 0.46672(9) 0.43650(10) 0.1416(15) Uani 1 1 d . . .
N31 N 1.4095(2) 0.42424(18) 0.5751(2) 0.168(4) Uani 1 1 d DU . .
H31A H 1.3914 0.4134 0.5885 0.202 Uiso 1 1 calc R . .
H31B H 1.4325 0.4144 0.5748 0.202 Uiso 1 1 calc R . .
N32 N 1.37070(13) 0.47253(19) 0.55303(19) 0.114(3) Uani 1 1 d D . .
H32B H 1.3673 0.4933 0.5396 0.137 Uiso 0.33 1 calc PR . .
N33 N 1.34202(14) 0.4558(2) 0.5737(2) 0.140(4) Uani 1 1 d D . .
O30 O 1.18241(12) 0.41814(16) 0.6558(2) 0.172(4) Uani 1 1 d D . .
N35 N 1.17204(16) 0.36759(17) 0.62130(18) 0.127(3) Uani 1 1 d DU . .
C31 C 1.40205(18) 0.45577(19) 0.5550(2) 0.102(3) Uani 1 1 d DU . .
C32 C 1.3059(3) 0.4644(3) 0.5747(3) 0.155(3) Uani 1 1 d U . .
H32A H 1.2987 0.4842 0.5578 0.187 Uiso 1 1 calc R . .
C33 C 1.27769(13) 0.45022(17) 0.5954(2) 0.158(2) Uani 1 1 d DU . .
C34 C 1.27901(17) 0.41641(18) 0.6142(2) 0.156(2) Uani 1 1 d DU . .
H34A H 1.2995 0.3994 0.6098 0.187 Uiso 1 1 calc R . .
C35 C 1.25113(16) 0.40701(19) 0.6390(2) 0.157(2) Uani 1 1 d DU . .
H35A H 1.2554 0.3879 0.6575 0.189 Uiso 1 1 calc R . .
C36 C 1.21616(14) 0.42550(18) 0.6372(2) 0.151(2) Uani 1 1 d DU . .
C37 C 1.21392(17) 0.45711(19) 0.6141(2) 0.166(3) Uani 1 1 d DU . .
H37A H 1.1901 0.4693 0.6107 0.199 Uiso 1 1 calc R . .
C38 C 1.24524(17) 0.47134(18) 0.5958(2) 0.162(2) Uani 1 1 d DU . .
H38A H 1.2443 0.4954 0.5837 0.195 Uiso 1 1 calc R . .
C39 C 1.15873(17) 0.38991(16) 0.6485(2) 0.112(3) Uani 1 1 d DU . .
C41 C 1.3601(3) 0.4915(2) 0.39490(19) 0.173(3) Uani 1 1 d DU . .
C42 C 1.3106(4) 0.5662(4) 0.3513(4) 0.199(3) Uani 1 1 d U . .
H42A H 1.2951 0.5723 0.3725 0.239 Uiso 1 1 calc R . .
N41 N 1.3736(3) 0.4842(4) 0.3603(2) 0.278(5) Uani 1 1 d DU . .
H41A H 1.3709 0.5010 0.3420 0.334 Uiso 1 1 calc R . .
H41B H 1.3851 0.4625 0.3557 0.334 Uiso 1 1 calc R . .
N42 N 1.3453(2) 0.52367(18) 0.39347(18) 0.187(2) Uani 1 1 d DU . .
H42B H 1.3404 0.5359 0.4147 0.224 Uiso 1 1 calc R . .
N43 N 1.3366(2) 0.5402(2) 0.35915(18) 0.184(2) Uani 1 1 d DU . .
O40 O 1.2693(2) 0.63480(13) 0.22021(17) 0.199(4) Uani 1 1 d D . .
N45 N 1.31740(19) 0.67907(19) 0.2277(2) 0.215(4) Uani 1 1 d DU . .
C43 C 1.30166(17) 0.5849(2) 0.32131(16) 0.246(3) Uani 1 1 d DU . .
C44 C 1.3222(2) 0.5773(3) 0.28937(17) 0.240(3) Uani 1 1 d DU . .
H44A H 1.3432 0.5604 0.2905 0.288 Uiso 1 1 calc R . .
C45 C 1.3125(2) 0.5941(3) 0.25564(18) 0.243(3) Uani 1 1 d DU . .
H45A H 1.3277 0.5896 0.2338 0.291 Uiso 1 1 calc R . .
C46 C 1.2812(2) 0.6176(2) 0.25288(15) 0.238(2) Uani 1 1 d DU . .
C47 C 1.2600(2) 0.6230(2) 0.28555(18) 0.250(3) Uani 1 1 d DU . .
H47A H 1.2421 0.6431 0.2869 0.300 Uiso 1 1 calc R . .
C48 C 1.26506(19) 0.5991(3) 0.3159(2) 0.253(3) Uani 1 1 d DU . .
H48A H 1.2447 0.5925 0.3324 0.304 Uiso 1 1 calc R . .
C49 C 1.2828(2) 0.66953(16) 0.2139(2) 0.212(4) Uani 1 1 d DU . .
O01 O 1.22953(18) 0.72481(18) 0.60551(19) 0.146(3) Uani 1 1 d DU . .
O02 O 1.27910(18) 0.6938(2) 0.6055(2) 0.164(3) Uani 1 1 d DU . .
C01 C 1.2502(2) 0.7028(3) 0.58645(18) 0.172(4) Uani 1 1 d DU A .
C02 C 1.24083(12) 0.68886(12) 0.55032(15) 0.188(4) Uani 1 1 d DU . .
F01 F 1.2122(2) 0.7056(3) 0.5321(4) 0.186(6) Uiso 0.389(6) 1 d PDU A 1
F02 F 1.2360(4) 0.65125(19) 0.5541(5) 0.176(6) Uiso 0.389(6) 1 d PDU A 1
F03 F 1.2761(2) 0.6968(4) 0.5376(4) 0.191(6) Uiso 0.389(6) 1 d PDU A 1
F01' F 1.2610(2) 0.65892(18) 0.5387(3) 0.192(4) Uiso 0.611(6) 1 d PDU A 2
F02' F 1.2380(3) 0.71615(19) 0.5239(2) 0.206(5) Uiso 0.611(6) 1 d PDU A 2
F03' F 1.20367(16) 0.6815(3) 0.5556(4) 0.226(5) Uiso 0.611(6) 1 d PDU A 2
O03 O 1.37271(18) 0.5637(3) 0.4705(2) 0.239(4) Uani 1 1 d DU B .
O04 O 1.3527(2) 0.54202(18) 0.5172(2) 0.202(4) Uani 1 1 d DU B .
C03 C 1.34528(16) 0.56784(19) 0.4930(2) 0.273(4) Uani 1 1 d DU . .
C04 C 1.30939(17) 0.5780(2) 0.47846(18) 0.283(5) Uiso 0.641(5) 1 d PDU B 1
F04 F 1.2815(3) 0.5549(3) 0.4639(4) 0.359(7) Uiso 0.641(5) 1 d PDU B 1
F05 F 1.3220(3) 0.6014(3) 0.4499(2) 0.235(5) Uiso 0.641(5) 1 d PDU B 1
F06 F 1.3003(4) 0.5973(3) 0.5107(2) 0.263(5) Uiso 0.641(5) 1 d PDU B 1
C04' C 1.32727(16) 0.60242(17) 0.50045(15) 0.259(6) Uiso 0.359(5) 1 d PDU B 2
F05' F 1.3452(3) 0.6288(2) 0.4790(3) 0.277(7) Uiso 0.359(5) 1 d PDU B 2
F04' F 1.3298(4) 0.6093(4) 0.53809(16) 0.271(7) Uiso 0.359(5) 1 d PDU B 2
F06' F 1.29034(16) 0.5981(5) 0.4904(4) 0.324(8) Uiso 0.359(5) 1 d PDU B 2
O100 O 1.26567(16) 0.88625(16) 0.5351(2) 0.212(3) Uani 1 1 d DU . .
C101 C 1.30440(19) 0.87340(19) 0.5242(4) 0.246(4) Uani 1 1 d DU . .
H10A H 1.3218 0.8750 0.5463 0.295 Uiso 1 1 calc R . .
H10B H 1.3146 0.8895 0.5036 0.295 Uiso 1 1 calc R . .
C102 C 1.30077(18) 0.8324(2) 0.5110(3) 0.241(4) Uani 1 1 d DU . .
H10C H 1.3057 0.8305 0.4834 0.289 Uiso 1 1 calc R . .
H10D H 1.3192 0.8160 0.5245 0.289 Uiso 1 1 calc R . .
C103 C 1.2607(2) 0.8204(2) 0.5199(3) 0.245(4) Uani 1 1 d DU . .
H10E H 1.2456 0.8187 0.4963 0.294 Uiso 1 1 calc R . .
H10F H 1.2606 0.7953 0.5324 0.294 Uiso 1 1 calc R . .
C104 C 1.2446(2) 0.8498(2) 0.5456(3) 0.231(4) Uani 1 1 d DU . .
H10G H 1.2491 0.8431 0.5725 0.278 Uiso 1 1 calc R . .
H10H H 1.2170 0.8527 0.5415 0.278 Uiso 1 1 calc R . .
O110 O 1.35531(17) 0.60479(16) 0.6265(2) 0.242(3) Uani 1 1 d DU . .
C111 C 1.37035(19) 0.56816(19) 0.6422(3) 0.260(4) Uani 1 1 d DU . .
H11C H 1.3825 0.5725 0.6672 0.312 Uiso 1 1 calc R . .
H11D H 1.3895 0.5572 0.6248 0.312 Uiso 1 1 calc R . .
C112 C 1.33667(19) 0.5414(2) 0.6464(3) 0.260(4) Uani 1 1 d DU . .
H11E H 1.3322 0.5357 0.6735 0.312 Uiso 1 1 calc R . .
H11F H 1.3419 0.5173 0.6330 0.312 Uiso 1 1 calc R . .
C113 C 1.30148(19) 0.5608(2) 0.6292(3) 0.275(4) Uani 1 1 d DU . .
H11G H 1.2895 0.5441 0.6100 0.330 Uiso 1 1 calc R . .
H11H H 1.2826 0.5664 0.6492 0.330 Uiso 1 1 calc R . .
C114 C 1.3147(2) 0.5969(2) 0.6109(3) 0.270(4) Uani 1 1 d DU . .
H11I H 1.2975 0.6181 0.6174 0.324 Uiso 1 1 calc R . .
H11J H 1.3154 0.5941 0.5830 0.324 Uiso 1 1 calc R . .
O120 O 1.48429(14) 0.65903(15) 0.4473(3) 0.265(4) Uani 0.50 1 d PDU . .
C121 C 1.44621(15) 0.67546(19) 0.4362(2) 0.262(4) Uani 0.50 1 d PDU . .
H12C H 1.4296 0.6556 0.4252 0.315 Uiso 0.50 1 calc PR . .
H12D H 1.4333 0.6869 0.4584 0.315 Uiso 0.50 1 calc PR . .
C122 C 1.45539(14) 0.7052(2) 0.4071(2) 0.268(5) Uiso 0.50 1 d PDU . .
H12E H 1.4403 0.7284 0.4118 0.322 Uiso 0.50 1 calc PR . .
H12F H 1.4495 0.6958 0.3813 0.322 Uiso 0.50 1 calc PR . .
C123 C 1.49706(15) 0.7137(2) 0.4105(2) 0.266(5) Uiso 0.50 1 d PDU . .
H12G H 1.5014 0.7414 0.4128 0.320 Uiso 0.50 1 calc PR . .
H12H H 1.5110 0.7041 0.3881 0.320 Uiso 0.50 1 calc PR . .
C124 C 1.50996(18) 0.69354(19) 0.4460(2) 0.259(5) Uiso 0.50 1 d PDU . .
H12I H 1.5064 0.7097 0.4687 0.311 Uiso 0.50 1 calc PR . .
H12J H 1.5370 0.6860 0.4441 0.311 Uiso 0.50 1 calc PR . .
O130 O 1.24938(19) 0.6394(2) 0.67667(17) 0.095(4) Uiso 0.50 1 d PDU . .
C131 C 1.2114(2) 0.6588(4) 0.67871(19) 0.140(6) Uiso 0.50 1 d PDU . .
H13A H 1.2123 0.6834 0.6653 0.169 Uiso 0.50 1 calc PR . .
H13B H 1.1916 0.6428 0.6668 0.169 Uiso 0.50 1 calc PR . .
C132 C 1.2026(2) 0.6647(3) 0.71997(19) 0.107(5) Uiso 0.50 1 d PDU . .
H13C H 1.2069 0.6916 0.7271 0.129 Uiso 0.50 1 calc PR . .
H13D H 1.1758 0.6582 0.7253 0.129 Uiso 0.50 1 calc PR . .
C133 C 1.2287(2) 0.6393(3) 0.74181(19) 0.133(6) Uiso 0.50 1 d PDU . .
H13E H 1.2138 0.6199 0.7557 0.159 Uiso 0.50 1 calc PR . .
H13F H 1.2433 0.6542 0.7605 0.159 Uiso 0.50 1 calc PR . .
C134 C 1.2550(3) 0.6204(3) 0.7143(2) 0.140(6) Uiso 0.50 1 d PDU . .
H13G H 1.2492 0.5930 0.7124 0.168 Uiso 0.50 1 calc PR . .
H13H H 1.2817 0.6233 0.7228 0.168 Uiso 0.50 1 calc PR . .
O1W O 1.3259(8) 0.3681(7) 0.6958(7) 0.253(12) Uiso 0.42 1 d P C 1
O3W O 1.4419(5) 0.9099(6) 0.5847(7) 0.154(10) Uiso 0.33 1 d P D 1
O5W O 1.3662(5) 0.4864(5) 0.2858(5) 0.164(8) Uiso 0.42 1 d P E 1
O7W O 1.6245(7) 0.7919(7) 0.3678(7) 0.179(10) Uiso 0.33 1 d P F 1
O4W O 1.3839(8) 0.8953(6) 0.6186(8) 0.167(8) Uiso 0.33 1 d P G 2
O6W O 1.3866(10) 0.5030(10) 0.2367(10) 0.192(14) Uiso 0.25 1 d P H 2
O8W O 1.5812(8) 0.7539(8) 0.3730(8) 0.206(11) Uiso 0.33 1 d P I 2
O12W O 1.3543(11) 0.3391(17) 0.3267(13) 0.18(2) Uiso 0.17 1 d P J 2
O9W O 1.3740(4) 0.3740(4) 0.3740(4) 0.237(11) Uiso 0.75 3 d SP K 3
O2W O 1.2720(12) 0.5064(12) 0.7131(12) 0.248(19) Uiso 0.25 1 d P L 3
O10W O 1.4028(8) 0.5034(8) 0.2736(8) 0.203(11) Uiso 0.33 1 d P M 3
O11W O 1.3495(11) 0.6908(10) 0.3485(11) 0.199(16) Uiso 0.25 1 d P N 3

loop_
_atom_site_aniso_label
_atom_site_aniso_U_11
_atom_site_aniso_U_22
_atom_site_aniso_U_33
_atom_site_aniso_U_23
_atom_site_aniso_U_13
_atom_site_aniso_U_12
Ag1 0.1084(5) 0.1084(5) 0.1084(5) -0.0247(6) -0.0247(6) 0.0247(6)
Ag2 0.0884(5) 0.0934(6) 0.1177(6) -0.0295(6) -0.0308(5) 0.0322(5)
S2 0.138(2) 0.101(2) 0.0753(19) -0.0173(17) -0.0327(18) 0.0499(19)
S1 0.0874(19) 0.100(2) 0.0896(19) -0.0103(17) -0.0217(17) 0.0262(17)
N11 0.099(4) 0.104(4) 0.086(4) -0.020(4) -0.007(4) 0.001(4)
N12 0.068(3) 0.068(3) 0.057(3) -0.014(2) 0.000(2) 0.017(2)
N13 0.088(3) 0.079(3) 0.069(3) -0.012(3) -0.003(3) 0.017(3)
C11 0.054(3) 0.051(3) 0.056(3) -0.018(3) 0.010(3) 0.008(3)
C12 0.090(3) 0.084(3) 0.071(3) -0.002(3) -0.006(3) 0.013(3)
C13 0.088(3) 0.092(3) 0.076(3) -0.006(3) -0.016(3) 0.013(3)
C14 0.094(3) 0.084(3) 0.077(3) -0.005(3) -0.010(3) 0.008(3)
C15 0.089(2) 0.087(2) 0.083(2) 0.003(2) -0.019(2) 0.007(2)
C16 0.085(2) 0.083(2) 0.079(2) 0.001(2) -0.012(2) 0.009(2)
C17 0.100(3) 0.098(3) 0.086(3) 0.005(3) -0.017(3) 0.011(3)
C18 0.094(3) 0.095(3) 0.087(3) -0.007(3) -0.015(3) 0.018(3)
C19 0.086(2) 0.0864(19) 0.0835(19) 0.0041(17) -0.0097(18) -0.0006(17)
O10 0.093(2) 0.084(2) 0.086(2) 0.008(2) -0.011(2) 0.002(2)
N15 0.086(2) 0.0864(19) 0.0835(19) 0.0041(17) -0.0097(18) -0.0006(17)
N21 0.140(6) 0.132(6) 0.160(6) -0.028(5) 0.020(5) 0.016(5)
N22 0.113(6) 0.030(4) 0.097(5) 0.027(4) -0.027(5) -0.001(4)
N23 0.060(5) 0.099(5) 0.111(6) -0.058(5) -0.022(4) 0.047(4)
C21 0.068(5) 0.079(6) 0.069(5) -0.003(5) 0.001(4) -0.005(5)
C22 0.076(4) 0.059(4) 0.087(4) -0.026(3) 0.004(3) 0.024(3)
C23 0.066(3) 0.064(3) 0.087(3) -0.024(3) -0.008(3) 0.021(3)
C24 0.081(3) 0.065(3) 0.095(3) -0.015(3) 0.002(3) 0.017(3)
C25 0.067(3) 0.067(3) 0.086(3) -0.018(3) -0.003(3) 0.015(3)
C26 0.068(3) 0.064(3) 0.084(3) -0.013(2) 0.001(2) 0.021(2)
C27 0.073(3) 0.069(3) 0.093(3) -0.025(3) -0.003(3) 0.023(3)
C28 0.074(3) 0.070(3) 0.094(3) -0.023(3) 0.004(3) 0.017(3)
C29 0.065(4) 0.066(4) 0.086(4) -0.022(3) 0.004(3) 0.014(3)
O20 0.073(3) 0.066(3) 0.080(3) -0.009(2) 0.001(2) 0.014(2)
N25 0.078(4) 0.073(4) 0.084(4) -0.019(3) 0.007(3) 0.003(3)
Ag3 0.1340(7) 0.1178(7) 0.1137(7) -0.0141(6) -0.0126(6) 0.0042(7)
Ag4 0.1402(6) 0.1402(6) 0.1402(6) -0.0136(7) -0.0136(7) -0.0136(7)
S3 0.097(2) 0.153(3) 0.115(2) -0.027(2) -0.013(2) -0.034(2)
S4 0.141(3) 0.108(2) 0.175(3) -0.020(2) -0.020(3) -0.006(2)
N31 0.153(6) 0.193(7) 0.159(6) -0.012(6) 0.013(5) -0.013(5)
N32 0.067(5) 0.152(7) 0.123(7) -0.013(6) 0.050(5) 0.003(5)
N33 0.104(7) 0.195(9) 0.120(7) -0.064(7) 0.004(6) -0.013(7)
O30 0.139(6) 0.181(7) 0.197(8) -0.024(6) 0.063(6) -0.074(5)
N35 0.104(5) 0.123(5) 0.153(6) -0.028(5) 0.037(5) -0.034(5)
C31 0.110(6) 0.101(6) 0.095(6) -0.008(5) 0.015(5) 0.016(5)
C32 0.152(6) 0.145(6) 0.169(6) -0.001(5) 0.042(5) -0.048(5)
C33 0.142(4) 0.157(4) 0.176(4) -0.011(4) 0.032(4) -0.035(4)
C34 0.146(4) 0.150(4) 0.170(4) -0.010(4) 0.035(4) -0.046(4)
C35 0.146(4) 0.154(4) 0.172(4) -0.013(4) 0.025(4) -0.029(4)
C36 0.143(4) 0.147(4) 0.164(4) -0.009(4) 0.026(4) -0.035(4)
C37 0.155(5) 0.165(5) 0.178(5) -0.006(5) 0.037(5) -0.035(5)
C38 0.147(4) 0.159(4) 0.181(4) -0.001(4) 0.042(4) -0.048(4)
C39 0.102(6) 0.122(6) 0.113(6) -0.018(5) 0.035(5) -0.047(5)
C41 0.172(4) 0.192(4) 0.154(4) 0.030(4) -0.009(4) 0.027(4)
C42 0.208(5) 0.216(5) 0.173(5) 0.038(5) 0.000(5) 0.037(5)
N41 0.277(7) 0.283(7) 0.275(7) -0.001(6) -0.013(6) 0.041(6)
N42 0.193(4) 0.204(4) 0.163(4) 0.032(4) -0.001(4) 0.027(4)
N43 0.189(4) 0.200(4) 0.163(4) 0.049(4) -0.011(4) 0.042(4)
O40 0.185(8) 0.140(6) 0.271(9) 0.098(7) 0.010(8) -0.010(6)
N45 0.247(7) 0.213(7) 0.184(6) 0.043(6) -0.006(6) 0.028(6)
C43 0.259(5) 0.234(5) 0.246(5) 0.050(5) -0.012(5) 0.020(5)
C44 0.257(5) 0.226(5) 0.237(5) 0.032(5) 0.002(5) 0.012(5)
C45 0.250(4) 0.232(4) 0.245(4) 0.026(4) -0.010(4) 0.012(4)
C46 0.251(4) 0.229(4) 0.233(4) 0.027(4) 0.002(4) 0.012(4)
C47 0.267(5) 0.236(5) 0.246(5) 0.038(5) -0.008(5) 0.018(5)
C48 0.268(5) 0.239(5) 0.251(5) 0.044(5) 0.007(5) 0.013(5)
C49 0.231(8) 0.208(7) 0.198(7) 0.051(7) 0.009(7) 0.034(7)
O01 0.151(6) 0.138(5) 0.148(6) -0.048(5) 0.014(5) 0.009(5)
O02 0.163(6) 0.152(6) 0.176(6) 0.009(5) -0.017(6) -0.036(5)
C01 0.149(7) 0.179(7) 0.188(7) -0.016(7) -0.031(7) -0.010(7)
C02 0.168(7) 0.199(7) 0.198(7) 0.011(7) 0.005(7) -0.006(7)
O03 0.246(8) 0.212(8) 0.260(8) -0.040(7) 0.010(8) 0.007(7)
O04 0.178(7) 0.217(7) 0.213(7) -0.064(6) 0.015(6) 0.014(6)
C03 0.262(7) 0.270(7) 0.286(7) -0.013(7) 0.005(7) -0.006(7)
O100 0.173(6) 0.256(6) 0.205(6) -0.003(6) -0.004(5) 0.000(6)
C101 0.224(7) 0.277(7) 0.238(7) -0.014(7) -0.009(7) 0.002(7)
C102 0.203(7) 0.273(7) 0.246(7) -0.005(7) -0.016(7) -0.003(7)
C103 0.220(7) 0.277(7) 0.239(7) 0.000(7) -0.015(7) -0.002(7)
C104 0.196(7) 0.267(7) 0.231(7) -0.025(7) -0.019(7) 0.037(7)
O110 0.302(6) 0.163(6) 0.260(6) 0.003(6) 0.110(6) -0.001(6)
C111 0.317(7) 0.180(7) 0.282(7) 0.010(7) 0.103(7) 0.007(7)
C112 0.313(7) 0.169(7) 0.298(7) 0.017(7) 0.098(7) 0.016(7)
C113 0.331(7) 0.193(7) 0.301(7) -0.002(7) 0.100(7) -0.004(7)
C114 0.339(7) 0.176(7) 0.295(7) 0.014(7) 0.110(7) 0.011(7)
O120 0.267(7) 0.270(7) 0.259(7) 0.004(7) -0.006(7) 0.004(7)
C121 0.261(8) 0.265(8) 0.260(8) -0.004(8) 0.004(8) -0.001(8)

loop_
_atom_type_symbol
_atom_type_description
_atom_type_scat_dispersion_real
_atom_type_scat_dispersion_imag
_atom_type_scat_source
C C 0.0033 0.0016 'International Tables Vol C Tables 4.2.6.8 and 6.1.1.4'
H H 0.0000 0.0000 'International Tables Vol C Tables 4.2.6.8 and 6.1.1.4'
N N 0.0061 0.0033 'International Tables Vol C Tables 4.2.6.8 and 6.1.1.4'
O O 0.0106 0.0060 'International Tables Vol C Tables 4.2.6.8 and 6.1.1.4'
F F 0.0171 0.0103 'International Tables Vol C Tables 4.2.6.8 and 6.1.1.4'
S S 0.1246 0.1234 'International Tables Vol C Tables 4.2.6.8 and 6.1.1.4'
Ag Ag -0.8971 1.1015 'International Tables Vol C Tables 4.2.6.8 and 6.1.1.4'

loop_
_geom_angle_atom_site_label_1
_geom_angle_atom_site_label_2
_geom_angle_atom_site_label_3
_geom_angle
_geom_angle_site_symmetry_1
_geom_angle_site_symmetry_3
S2 Ag1 S2 119.996(1) 8_746 11_567
S2 Ag1 S2 119.996(2) 8_746 .
S2 Ag1 S2 119.996(2) 11_567 .
S2 Ag1 Ag2 50.42(7) 8_746 8_746
S2 Ag1 Ag2 106.27(8) 11_567 8_746
S2 Ag1 Ag2 110.03(7) . 8_746
S2 Ag1 Ag2 110.03(7) 8_746 11_567
S2 Ag1 Ag2 50.42(7) 11_567 11_567
S2 Ag1 Ag2 106.27(8) . 11_567
Ag2 Ag1 Ag2 66.53(4) 8_746 11_567
S2 Ag1 Ag2 106.27(8) 8_746 .
S2 Ag1 Ag2 110.03(7) 11_567 .
S2 Ag1 Ag2 50.42(7) . .
Ag2 Ag1 Ag2 66.53(4) 8_746 .
Ag2 Ag1 Ag2 66.53(4) 11_567 .
S1 Ag2 S1 101.21(12) . 8_746
S1 Ag2 S2 122.10(9) . .
S1 Ag2 S2 128.01(9) 8_746 .
S1 Ag2 Ag1 99.83(7) . .
S1 Ag2 Ag1 99.48(6) 8_746 .
S2 Ag2 Ag1 49.61(6) . .
C21 S2 Ag1 101.2(3) . .
C21 S2 Ag2 105.6(3) . .
Ag1 S2 Ag2 79.97(8) . .
C11 S1 Ag2 105.8(2) . .
C11 S1 Ag2 103.5(2) . 11_567
Ag2 S1 Ag2 89.60(9) . 11_567
C11 N11 H11A 120.0 . .
C11 N11 H11B 120.0 . .
H11A N11 H11B 120.0 . .
C11 N12 N13 120.6(5) . .
C11 N12 H12B 119.7 . .
N13 N12 H12B 119.7 . .
C12 N13 N12 117.1(6) . .
N12 C11 N11 123.9(6) . .
N12 C11 S1 121.8(5) . .
N11 C11 S1 114.2(4) . .
N13 C12 C13 121.0(7) . .
N13 C12 H12A 119.5 . .
C13 C12 H12A 119.5 . .
C14 C13 C18 116.6(5) . .
C14 C13 C12 123.9(5) . .
C18 C13 C12 119.4(6) . .
C15 C14 C13 123.1(5) . .
C15 C14 H14A 118.5 . .
C13 C14 H14A 118.5 . .
C14 C15 C16 119.4(6) . .
C14 C15 H15A 120.3 . .
C16 C15 H15A 120.3 . .
O10 C16 C15 121.4(5) . .
O10 C16 C17 118.7(5) . .
C15 C16 C17 119.3(5) . .
C16 C17 C18 118.9(5) . .
C16 C17 H17A 120.6 . .
C18 C17 H17A 120.6 . .
C13 C18 C17 121.1(6) . .
C13 C18 H18A 119.5 . .
C17 C18 H18A 119.5 . .
O10 C19 N15 120.6(5) . .
O10 C19 N15 115.3(5) . 7_674
N15 C19 N15 124.0(6) . 7_674
C19 O10 C16 116.5(5) . .
C19 N15 C19 116.0(6) . 10_756
C21 N21 H21A 120.0 . .
C21 N21 H21B 120.0 . .
H21A N21 H21B 120.0 . .
C21 N22 N23 119.3(5) . .
C21 N22 H22B 120.3 . .
N23 N22 H22B 120.3 . .
C22 N23 N22 118.3(6) . .
N22 C21 N21 121.8(6) . .
N22 C21 S2 124.8(5) . .
N21 C21 S2 113.3(5) . .
N23 C22 C23 128.4(7) . .
N23 C22 H22A 115.8 . .
C23 C22 H22A 115.8 . .
C28 C23 C24 118.8(5) . .
C28 C23 C22 126.1(5) . .
C24 C23 C22 115.1(5) . .
C23 C24 C25 119.8(5) . .
C23 C24 H24A 120.1 . .
C25 C24 H24A 120.1 . .
C26 C25 C24 120.3(5) . .
C26 C25 H25A 119.9 . .
C24 C25 H25A 119.9 . .
O20 C26 C25 117.6(4) . .
O20 C26 C27 123.0(5) . .
C25 C26 C27 118.3(5) . .
C26 C27 C28 119.6(5) . .
C26 C27 H27A 120.2 . .
C28 C27 H27A 120.2 . .
C23 C28 C27 120.6(5) . .
C23 C28 H28A 119.7 . .
C27 C28 H28A 119.7 . .
N25 C29 O20 109.1(6) . .
N25 C29 N25 125.5(7) . 5_645
O20 C29 N25 125.4(7) . 5_645
C29 O20 C26 121.3(5) . .
C29 N25 C29 114.5(7) . 9_654
S3 Ag3 S3 107.97(14) . 9_654
S3 Ag3 S4 119.01(11) . .
S3 Ag3 S4 126.26(11) 9_654 .
S3 Ag3 Ag4 100.42(8) . .
S3 Ag3 Ag4 99.83(7) 9_654 .
S4 Ag3 Ag4 49.29(8) . .
S4 Ag4 S4 119.874(10) 5_645 .
S4 Ag4 S4 119.874(10) 5_645 9_654
S4 Ag4 S4 119.873(10) . 9_654
S4 Ag4 Ag3 50.12(8) 5_645 5_645
S4 Ag4 Ag3 103.99(9) . 5_645
S4 Ag4 Ag3 108.35(8) 9_654 5_645
S4 Ag4 Ag3 108.35(8) 5_645 .
S4 Ag4 Ag3 50.12(8) . .
S4 Ag4 Ag3 103.99(9) 9_654 .
Ag3 Ag4 Ag3 64.35(4) 5_645 .
S4 Ag4 Ag3 103.99(9) 5_645 9_654
S4 Ag4 Ag3 108.35(8) . 9_654
S4 Ag4 Ag3 50.12(8) 9_654 9_654
Ag3 Ag4 Ag3 64.35(4) 5_645 9_654
Ag3 Ag4 Ag3 64.35(4) . 9_654
C31 S3 Ag3 106.8(3) . .
C31 S3 Ag3 101.6(3) . 5_645
Ag3 S3 Ag3 87.89(10) . 5_645
C41 S4 Ag4 106.7(3) . .
C41 S4 Ag3 107.8(3) . .
Ag4 S4 Ag3 80.59(11) . .
C31 N31 H31A 120.0 . .
C31 N31 H31B 120.0 . .
H31A N31 H31B 120.0 . .
C31 N32 N33 114.5(6) . .
C31 N32 H32B 122.7 . .
N33 N32 H32B 122.7 . .
C32 N33 N32 128.9(8) . .
C39 O30 C36 126.3(6) . .
C39 N35 C39 114.6(6) 6_566 .
N32 C31 N31 126.2(8) . .
N32 C31 S3 118.9(5) . .
N31 C31 S3 114.5(6) . .
N33 C32 C33 130.9(10) . .
N33 C32 H32A 114.6 . .
C33 C32 H32A 114.6 . .
C32 C33 C34 124.6(7) . .
C32 C33 C38 115.3(7) . .
C34 C33 C38 120.0(5) . .
C35 C34 C33 120.1(6) . .
C35 C34 H34A 119.9 . .
C33 C34 H34A 119.9 . .
C34 C35 C36 119.8(6) . .
C34 C35 H35A 120.1 . .
C36 C35 H35A 120.1 . .
O30 C36 C37 112.4(5) . .
O30 C36 C35 130.7(6) . .
C37 C36 C35 116.9(5) . .
C38 C37 C36 121.7(6) . .
C38 C37 H37A 119.2 . .
C36 C37 H37A 119.2 . .
C33 C38 C37 118.7(6) . .
C33 C38 H38A 120.7 . .
C37 C38 H38A 120.7 . .
N35 C39 O30 123.6(7) 12_664 .
N35 C39 N35 122.1(6) 12_664 .
O30 C39 N35 111.3(6) . .
N42 C41 N41 106.7(8) . .
N42 C41 S4 124.6(6) . .
N41 C41 S4 127.4(7) . .
C43 C42 N43 134.1(12) . .
C43 C42 H42A 112.9 . .
N43 C42 H42A 112.9 . .
C41 N41 H41A 120.0 . .
C41 N41 H41B 120.0 . .
H41A N41 H41B 120.0 . .
C41 N42 N43 120.8(7) . .
C41 N42 H42B 119.6 . .
N43 N42 H42B 119.6 . .
C42 N43 N42 129.0(9) . .
C49 O40 C46 116.0(7) . .
C49 N45 C49 115.4(7) . 10_756
C42 C43 C44 116.6(8) . .
C42 C43 C48 121.5(8) . .
C44 C43 C48 116.6(6) . .
C43 C44 C45 119.9(7) . .
C43 C44 H44A 120.0 . .
C45 C44 H44A 120.1 . .
C44 C45 C46 121.2(6) . .
C44 C45 H45A 119.4 . .
C46 C45 H45A 119.4 . .
O40 C46 C45 124.8(6) . .
O40 C46 C47 118.1(6) . .
C45 C46 C47 117.1(5) . .
C48 C47 C46 119.4(7) . .
C48 C47 H47A 120.3 . .
C46 C47 H47A 120.3 . .
C47 C48 C43 116.5(6) . .
C47 C48 H48A 121.8 . .
C43 C48 H48A 121.8 . .
O40 C49 N45 119.3(7) . .
O40 C49 N45 111.3(7) . 7_674
N45 C49 N45 119.0(8) . 7_674
O01 C01 O02 109.8(7) . .
O01 C01 C02 124.3(6) . .
O02 C01 C02 125.8(7) . .
F01 C02 F01' 127.1(8) . .
F01 C02 F02' 45.1(7) . .
F01' C02 F02' 113.1(7) . .
F01 C02 F02 112.7(8) . .
F01' C02 F02 47.1(7) . .
F02' C02 F02 140.0(9) . .
F01 C02 F03' 54.2(7) . .
F01' C02 F03' 114.0(7) . .
F02' C02 F03' 99.2(8) . .
F02 C02 F03' 70.9(8) . .
F01 C02 F03 116.5(8) . .
F01' C02 F03 64.6(7) . .
F02' C02 F03 72.0(8) . .
F02 C02 F03 110.7(8) . .
F03' C02 F03 168.4(10) . .
F01 C02 C01 117.4(7) . .
F01' C02 C01 115.4(6) . .
F02' C02 C01 113.3(6) . .
F02 C02 C01 106.6(8) . .
F03' C02 C01 99.8(7) . .
F03 C02 C01 90.8(8) . .
O03 C03 O04 100.5(7) . .
O03 C03 C04' 124.6(7) . .
O04 C03 C04' 126.1(7) . .
O03 C03 C04 119.3(7) . .
O04 C03 C04 127.5(7) . .
C04' C03 C04 55.9(4) . .
F06 C04 F05 112.8(8) . .
F06 C04 F04 116.0(8) . .
F05 C04 F04 108.2(8) . .
F06 C04 C03 92.0(7) . .
F05 C04 C03 97.4(6) . .
F04 C04 C03 128.7(8) . .
F04' C04' F05' 113.2(8) . .
F04' C04' F06' 109.8(8) . .
F05' C04' F06' 112.2(8) . .
F04' C04' C03 108.2(8) . .
F05' C04' C03 106.3(6) . .
F06' C04' C03 106.8(8) . .
C101 O100 C104 104.6(5) . .
O100 C101 C102 106.9(5) . .
O100 C101 H10A 110.3 . .
C102 C101 H10A 110.3 . .
O100 C101 H10B 110.3 . .
C102 C101 H10B 110.3 . .
H10A C101 H10B 108.6 . .
C103 C102 C101 106.3(5) . .
C103 C102 H10C 110.5 . .
C101 C102 H10C 110.5 . .
C103 C102 H10D 110.5 . .
C101 C102 H10D 110.5 . .
H10C C102 H10D 108.7 . .
C104 C103 C102 106.8(6) . .
C104 C103 H10E 110.4 . .
C102 C103 H10E 110.4 . .
C104 C103 H10F 110.4 . .
C102 C103 H10F 110.4 . .
H10E C103 H10F 108.6 . .
C103 C104 O100 104.6(6) . .
C103 C104 H10G 110.8 . .
O100 C104 H10G 110.8 . .
C103 C104 H10H 110.8 . .
O100 C104 H10H 110.8 . .
H10G C104 H10H 108.9 . .
C111 O110 C114 107.5(5) . .
O110 C111 C112 107.0(5) . .
O110 C111 H11C 110.3 . .
C112 C111 H11C 110.3 . .
O110 C111 H11D 110.3 . .
C112 C111 H11D 110.3 . .
H11C C111 H11D 108.6 . .
C111 C112 C113 108.4(6) . .
C111 C112 H11E 110.0 . .
C113 C112 H11E 110.0 . .
C111 C112 H11F 110.0 . .
C113 C112 H11F 110.0 . .
H11E C112 H11F 108.4 . .
C114 C113 C112 107.1(5) . .
C114 C113 H11G 110.3 . .
C112 C113 H11G 110.3 . .
C114 C113 H11H 110.3 . .
C112 C113 H11H 110.3 . .
H11G C113 H11H 108.5 . .
C113 C114 O110 106.7(6) . .
C113 C114 H11I 110.4 . .
O110 C114 H11I 110.4 . .
C113 C114 H11J 110.4 . .
O110 C114 H11J 110.4 . .
H11I C114 H11J 108.6 . .
C121 O120 C124 102.4(4) . .
C122 C121 O120 104.7(5) . .
C122 C121 H12C 110.8 . .
O120 C121 H12C 110.8 . .
C122 C121 H12D 110.8 . .
O120 C121 H12D 110.8 . .
H12C C121 H12D 108.9 . .
C121 C122 C123 107.0(5) . .
C121 C122 H12E 110.3 . .
C123 C122 H12E 110.3 . .
C121 C122 H12F 110.3 . .
C123 C122 H12F 110.3 . .
H12E C122 H12F 108.6 . .
C122 C123 C124 105.6(5) . .
C122 C123 H12G 110.6 . .
C124 C123 H12G 110.6 . .
C122 C123 H12H 110.6 . .
C124 C123 H12H 110.6 . .
H12G C123 H12H 108.8 . .
C123 C124 O120 102.9(5) . .
C123 C124 H12I 111.2 . .
O120 C124 H12I 111.2 . .
C123 C124 H12J 111.2 . .
O120 C124 H12J 111.2 . .
H12I C124 H12J 109.1 . .
C134 O130 C131 106.2(6) . .
C132 C131 O130 107.0(6) . .
C132 C131 H13A 110.3 . .
O130 C131 H13A 110.3 . .
C132 C131 H13B 110.3 . .
O130 C131 H13B 110.3 . .
H13A C131 H13B 108.6 . .
C133 C132 C131 106.7(6) . .
C133 C132 H13C 110.4 . .
C131 C132 H13C 110.4 . .
C133 C132 H13D 110.4 . .
C131 C132 H13D 110.4 . .
H13C C132 H13D 108.6 . .
C132 C133 C134 108.3(6) . .
C132 C133 H13E 110.0 . .
C134 C133 H13E 110.0 . .
C132 C133 H13F 110.0 . .
C134 C133 H13F 110.0 . .
H13E C133 H13F 108.4 . .
C133 C134 O130 107.0(6) . .
C133 C134 H13G 110.3 . .
O130 C134 H13G 110.3 . .
C133 C134 H13H 110.3 . .
O130 C134 H13H 110.3 . .
H13G C134 H13H 108.6 . .
O3W O3W O3W 60.000(8) 11_567 8_746
O4W O4W O4W 60.00(2) 8_746 11_567
O12W O12W O12W 60.000(14) 9_654 5_645

loop_
_geom_bond_atom_site_label_1
_geom_bond_atom_site_label_2
_geom_bond_distance
_geom_bond_site_symmetry_2
Ag1 S2 2.510(3) 8_746
Ag1 S2 2.510(3) 11_567
Ag1 S2 2.510(3) .
Ag1 Ag2 3.2454(15) 8_746
Ag1 Ag2 3.2454(15) 11_567
Ag1 Ag2 3.2454(15) .
Ag2 S1 2.518(3) .
Ag2 S1 2.534(3) 8_746
Ag2 S2 2.540(3) .
S2 C21 1.761(7) .
S1 C11 1.771(6) .
S1 Ag2 2.534(3) 11_567
N11 C11 1.330(7) .
N11 H11A 0.8800 .
N11 H11B 0.8800 .
N12 C11 1.232(6) .
N12 N13 1.354(6) .
N12 H12B 0.8800 .
N13 C12 1.256(9) .
C12 C13 1.495(9) .
C12 H12A 0.9500 .
C13 C14 1.362(7) .
C13 C18 1.371(7) .
C14 C15 1.359(7) .
C14 H14A 0.9500 .
C15 C16 1.370(7) .
C15 H15A 0.9500 .
C16 O10 1.359(6) .
C16 C17 1.372(7) .
C17 C18 1.385(7) .
C17 H17A 0.9500 .
C18 H18A 0.9500 .
C19 O10 1.314(6) .
C19 N15 1.330(7) .
C19 N15 1.333(7) 7_674
N15 C19 1.333(7) 10_756
N21 C21 1.315(7) .
N21 H21A 0.8800 .
N21 H21B 0.8800 .
N22 C21 1.242(6) .
N22 N23 1.352(6) .
N22 H22B 0.8800 .
N23 C22 1.244(9) .
C22 C23 1.402(9) .
C22 H22A 0.9500 .
C23 C28 1.367(6) .
C23 C24 1.369(6) .
C24 C25 1.372(7) .
C24 H24A 0.9500 .
C25 C26 1.365(7) .
C25 H25A 0.9500 .
C26 O20 1.362(5) .
C26 C27 1.366(6) .
C27 C28 1.376(7) .
C27 H27A 0.9500 .
C28 H28A 0.9500 .
C29 N25 1.314(9) .
C29 O20 1.312(6) .
C29 N25 1.423(9) 5_645
N25 C29 1.423(9) 9_654
Ag3 S3 2.473(3) .
Ag3 S3 2.500(3) 9_654
Ag3 S4 2.521(3) .
Ag3 Ag4 3.2407(16) .
Ag4 S4 2.490(3) 5_645
Ag4 S4 2.490(3) .
Ag4 S4 2.490(3) 9_654
Ag4 Ag3 3.2407(16) 5_645
Ag4 Ag3 3.2407(16) 9_654
S3 C31 1.746(7) .
S3 Ag3 2.500(3) 5_645
S4 C41 1.736(8) .
N31 C31 1.342(8) .
N31 H31A 0.8800 .
N31 H31B 0.8800 .
N32 C31 1.254(7) .
N32 N33 1.377(7) .
N32 H32B 0.8800 .
N33 C32 1.307(12) .
O30 C39 1.323(6) .
O30 C36 1.381(6) .
N35 C39 1.304(7) 6_566
N35 C39 1.325(7) .
C32 C33 1.331(12) .
C32 H32A 0.9500 .
C33 C34 1.363(8) .
C33 C38 1.364(7) .
C34 C35 1.356(8) .
C34 H34A 0.9500 .
C35 C36 1.394(7) .
C35 H35A 0.9500 .
C36 C37 1.383(8) .
C37 C38 1.372(8) .
C37 H37A 0.9500 .
C38 H38A 0.9500 .
C39 N35 1.304(7) 12_664
C41 N42 1.246(8) .
C41 N41 1.335(9) .
C42 C43 1.284(14) .
C42 N43 1.324(14) .
C42 H42A 0.9500 .
N41 H41A 0.8800 .
N41 H41B 0.8800 .
N42 N43 1.376(7) .
N42 H42B 0.8800 .
O40 C49 1.331(6) .
O40 C46 1.367(7) .
N45 C49 1.355(8) .
N45 C49 1.361(8) 10_756
C43 C44 1.364(8) .
C43 C48 1.395(8) .
C44 C45 1.370(8) .
C44 H44A 0.9500 .
C45 C46 1.382(8) .
C45 H45A 0.9500 .
C46 C47 1.385(8) .
C47 C48 1.374(9) .
C47 H47A 0.9500 .
C48 H48A 0.9500 .
C49 N45 1.361(8) 7_674
O01 C01 1.258(8) .
O02 C01 1.259(8) .
C01 C02 1.403(8) .
C02 F01 1.333(9) .
C02 F01' 1.336(7) .
C02 F02' 1.340(7) .
C02 F02 1.342(7) .
C02 F03' 1.347(7) .
C02 F03 1.350(8) .
O03 C03 1.257(8) .
O04 C03 1.274(8) .
C03 C04' 1.398(8) .
C03 C04 1.410(8) .
C04 F06 1.361(9) .
C04 F05 1.373(9) .
C04 F04 1.375(9) .
C04' F04' 1.350(7) .
C04' F05' 1.355(8) .
C04' F06' 1.357(7) .
O100 C101 1.487(8) .
O100 C104 1.528(8) .
C101 C102 1.523(9) .
C101 H10A 0.9900 .
C101 H10B 0.9900 .
C102 C103 1.505(8) .
C102 H10C 0.9900 .
C102 H10D 0.9900 .
C103 C104 1.489(9) .
C103 H10E 0.9900 .
C103 H10F 0.9900 .
C104 H10G 0.9900 .
C104 H10H 0.9900 .
O110 C111 1.500(8) .
O110 C114 1.555(9) .
C111 C112 1.522(8) .
C111 H11C 0.9900 .
C111 H11D 0.9900 .
C112 C113 1.539(9) .
C112 H11E 0.9900 .
C112 H11F 0.9900 .
C113 C114 1.498(9) .
C113 H11G 0.9900 .
C113 H11H 0.9900 .
C114 H11I 0.9900 .
C114 H11J 0.9900 .
O120 C121 1.513(7) .
O120 C124 1.515(7) .
C121 C122 1.500(8) .
C121 H12C 0.9900 .
C121 H12D 0.9900 .
C122 C123 1.503(6) .
C122 H12E 0.9900 .
C122 H12F 0.9900 .
C123 C124 1.506(7) .
C123 H12G 0.9900 .
C123 H12H 0.9900 .
C124 H12I 0.9900 .
C124 H12J 0.9900 .
O130 C134 1.497(9) .
O130 C131 1.505(9) .
C131 C132 1.500(9) .
C131 H13A 0.9900 .
C131 H13B 0.9900 .
C132 C133 1.496(10) .
C132 H13C 0.9900 .
C132 H13D 0.9900 .
C133 C134 1.497(10) .
C133 H13E 0.9900 .
C133 H13F 0.9900 .
C134 H13G 0.9900 .
C134 H13H 0.9900 .
O3W O3W 1.48(3) 11_567
O3W O3W 1.48(3) 8_746
O4W O4W 0.64(4) 8_746
O4W O4W 0.64(4) 11_567
O12W O12W 1.19(7) 9_654
O12W O12W 1.19(7) 5_645

loop_
_platon_squeeze_void_nr
_platon_squeeze_void_average_x
_platon_squeeze_void_average_y
_platon_squeeze_void_average_z
_platon_squeeze_void_volume
_platon_squeeze_void_count_electrons
_platon_squeeze_void_content
1 -0.016 -0.020 -0.017 23576 4069 ' '
2 0.844 0.039 0.350 7 1 ' '
3 0.539 0.150 0.156 7 1 ' '
4 0.150 0.156 0.539 7 1 ' '
5 0.650 0.344 0.461 7 1 ' '
6 0.039 0.350 0.844 7 1 ' '
7 0.344 0.461 0.650 7 1 ' '
8 0.156 0.539 0.150 7 1 ' '
9 0.461 0.650 0.344 7 1 ' '
10 0.850 0.656 0.961 7 1 ' '
11 0.350 0.844 0.039 7 1 ' '
12 0.961 0.850 0.656 7 1 ' '
13 0.656 0.961 0.850 7 1 ' '

loop_
_publcif_info_datablock.id
_publcif_info_datablock.publ_exptl
_publcif_info_datablock.publ_geom
_publcif_info_datablock.structure
{300d3ad2-6d56-446d-b7d7-365d0997623c} y y y

loop_
_publcif_info_exptl_table_extra_item
sin_theta_over_lambda_max

loop_
_publcif_info_tables.block_id
_publcif_info_tables.reference_item
{300d3ad2-6d56-446d-b7d7-365d0997623c} '_publcif_info_datablock.publ_exptl'

loop_
_publcif_info_cif.paper_type
EX
